data_7123599
loop_
_publ_author_name
'Maguire, Casey J.'
'Carlson, Graham J.'
'Ford, Jacob W.'
'Strecker, Tracy E.'
'Hamel, Ernest'
'Trawick, Mary Lynn'
'Pinney, Kevin G.'

_publ_section_title
;
 Synthesis and biological evaluation of structurally diverse
 \a-conformationally restricted chalcones and related analogues.
;
_journal_issue 8
_journal_name_full MedChemComm
_journal_page_first 1445
_journal_page_last 1456
_journal_paper_doi 10.1039/c9md00127a
_journal_volume 10
_journal_year 2019
_chemical_formula_sum 'C21 H22 O5'
_chemical_formula_weight 354.38
_space_group_crystal_system orthorhombic
_space_group_IT_number 61
_space_group_name_Hall '-P 2ac 2ab'
_space_group_name_H-M_alt 'P b c a'
_symmetry_space_group_name_Hall '-P 2ac 2ab'
_symmetry_space_group_name_H-M 'P b c a'
_atom_sites_solution_hydrogens geom
_audit_creation_method SHELXL-2014
_audit_update_record
;
2019-02-26 deposited with the CCDC.    2019-05-28 downloaded from the CCDC.
;
_cell_angle_alpha 90
_cell_angle_beta 90
_cell_angle_gamma 90
_cell_formula_units_Z 8
_cell_length_a 13.8321(7)
_cell_length_b 8.4887(3)
_cell_length_c 30.2097(13)
_cell_measurement_reflns_used 9903
_cell_measurement_temperature 150(2)
_cell_measurement_theta_max 26.34
_cell_measurement_theta_min 2.70
_cell_volume 3547.1(3)
_computing_cell_refinement 'Bruker SAINT'
_computing_data_collection 'Bruker APEX2'
_computing_data_reduction 'Bruker SAINT'
_computing_molecular_graphics 'Bruker SHELXTL'
_computing_publication_material 'Bruker SHELXTL'
_computing_structure_refinement 'SHELXL-2014 (Sheldrick, 2014)'
_computing_structure_solution 'SHELXS-97 (Sheldrick 2008)'
_diffrn_ambient_temperature 150(2)
_diffrn_measured_fraction_theta_full 0.999
_diffrn_measured_fraction_theta_max 0.999
_diffrn_measurement_device_type 'Bruker APEX-II CCD'
_diffrn_measurement_method '\f and \w scans'
_diffrn_radiation_type MoK\a
_diffrn_radiation_wavelength 0.71073
_diffrn_reflns_av_R_equivalents 0.0440
_diffrn_reflns_av_unetI/netI 0.0280
_diffrn_reflns_Laue_measured_fraction_full 0.999
_diffrn_reflns_Laue_measured_fraction_max 0.999
_diffrn_reflns_limit_h_max 16
_diffrn_reflns_limit_h_min -17
_diffrn_reflns_limit_k_max 10
_diffrn_reflns_limit_k_min -10
_diffrn_reflns_limit_l_max 37
_diffrn_reflns_limit_l_min -36
_diffrn_reflns_number 27657
_diffrn_reflns_point_group_measured_fraction_full 0.999
_diffrn_reflns_point_group_measured_fraction_max 0.999
_diffrn_reflns_theta_full 25.242
_diffrn_reflns_theta_max 26.375
_diffrn_reflns_theta_min 2.697
_exptl_absorpt_coefficient_mu 0.094
_exptl_absorpt_correction_T_max 0.959
_exptl_absorpt_correction_T_min 0.938
_exptl_absorpt_correction_type multi-scan
_exptl_absorpt_process_details SADABS
_exptl_crystal_colour colourless
_exptl_crystal_density_diffrn 1.327
_exptl_crystal_description BLOCK
_exptl_crystal_F_000 1504
_exptl_crystal_size_max 0.336
_exptl_crystal_size_mid 0.142
_exptl_crystal_size_min 0.108
_refine_diff_density_max 0.223
_refine_diff_density_min -0.160
_refine_diff_density_rms 0.038
_refine_ls_extinction_method none
_refine_ls_goodness_of_fit_ref 1.031
_refine_ls_hydrogen_treatment constr
_refine_ls_matrix_type full
_refine_ls_number_parameters 239
_refine_ls_number_reflns 3628
_refine_ls_number_restraints 0
_refine_ls_restrained_S_all 1.031
_refine_ls_R_factor_all 0.0572
_refine_ls_R_factor_gt 0.0400
_refine_ls_shift/su_max 0.000
_refine_ls_shift/su_mean 0.000
_refine_ls_structure_factor_coef Fsqd
_refine_ls_weighting_details 'w=1/[\s^2^(Fo^2^)+(0.0434P)^2^+1.2761P] where P=(Fo^2^+2Fc^2^)/3'
_refine_ls_weighting_scheme calc
_refine_ls_wR_factor_gt 0.0906
_refine_ls_wR_factor_ref 0.0990
_reflns_Friedel_coverage 0.000
_reflns_number_gt 2840
_reflns_number_total 3628
_reflns_threshold_expression 'I > 2\s(I)'
_cod_data_source_file c9md00127a2.cif
_cod_data_source_block KP99
_cod_depositor_comments 'Adding full bibliography for 7123599--7123601.cif.'
_cod_database_code 7123599
_shelx_space_group_comment
; 
The symmetry employed for this shelxl refinement is uniquely defined 
by the following loop, which should always be used as a source of 
symmetry information in preference to the above space-group names. 
They are only intended as comments. 
;
_shelx_estimated_absorpt_t_min 0.969
_shelx_estimated_absorpt_t_max 0.990
_shelxl_version_number 2014-3

loop_
_space_group_symop_operation_xyz
'x, y, z'
'-x+1/2, -y, z+1/2'
'-x, y+1/2, -z+1/2'
'x+1/2, -y+1/2, -z'
'-x, -y, -z'
'x-1/2, y, -z-1/2'
'x, -y-1/2, z-1/2'
'-x-1/2, y-1/2, z'

loop_
_atom_site_label
_atom_site_type_symbol
_atom_site_fract_x
_atom_site_fract_y
_atom_site_fract_z
_atom_site_U_iso_or_equiv
_atom_site_adp_type
_atom_site_occupancy
_atom_site_site_symmetry_order
_atom_site_calc_flag
_atom_site_refinement_flags_posn
_atom_site_refinement_flags_adp
O1 O 0.38978(8) 0.23743(14) 0.07568(3) 0.0373(3) Uani 1 1 d . .
O2 O 0.21713(9) 0.54397(15) -0.09721(4) 0.0453(3) Uani 1 1 d . .
O3 O -0.02259(7) -0.16877(12) 0.19413(3) 0.0307(3) Uani 1 1 d . .
O4 O 0.04729(7) -0.13316(12) 0.27740(3) 0.0297(3) Uani 1 1 d . .
O5 O 0.20055(7) 0.04329(11) 0.29365(3) 0.0277(2) Uani 1 1 d . .
C1 C 0.30421(11) 0.25563(17) 0.06591(5) 0.0280(3) Uani 1 1 d . .
C2 C 0.27739(11) 0.33450(16) 0.02390(5) 0.0280(3) Uani 1 1 d . .
C3 C 0.35049(12) 0.37504(19) -0.00639(5) 0.0356(4) Uani 1 1 d . .
H3 H 0.4160 0.3522 0.0005 0.043 Uiso 1 1 calc R U
C4 C 0.32845(13) 0.4470(2) -0.04568(5) 0.0394(4) Uani 1 1 d . .
H4 H 0.3787 0.4755 -0.0656 0.047 Uiso 1 1 calc R U
C5 C 0.23226(12) 0.47864(19) -0.05647(5) 0.0359(4) Uani 1 1 d . .
C6 C 0.15934(12) 0.44237(18) -0.02662(5) 0.0340(4) Uani 1 1 d . .
H6 H 0.0940 0.4656 -0.0337 0.041 Uiso 1 1 calc R U
C7 C 0.18183(11) 0.37172(17) 0.01387(5) 0.0289(3) Uani 1 1 d . .
C8 C 0.10388(11) 0.34342(18) 0.04769(5) 0.0316(4) Uani 1 1 d . .
H8A H 0.0413 0.3297 0.0322 0.038 Uiso 1 1 calc R U
H8B H 0.0984 0.4374 0.0669 0.038 Uiso 1 1 calc R U
C9 C 0.12291(11) 0.19909(17) 0.07650(5) 0.0298(3) Uani 1 1 d . .
H9A H 0.0760 0.1977 0.1013 0.036 Uiso 1 1 calc R U
H9B H 0.1125 0.1028 0.0586 0.036 Uiso 1 1 calc R U
C10 C 0.22456(10) 0.19696(16) 0.09514(5) 0.0259(3) Uani 1 1 d . .
C11 C 0.24992(11) 0.14809(16) 0.13590(5) 0.0261(3) Uani 1 1 d . .
H11 H 0.3166 0.1597 0.1427 0.031 Uiso 1 1 calc R U
C12 C 0.19128(10) 0.07983(16) 0.17149(5) 0.0240(3) Uani 1 1 d . .
C13 C 0.10802(10) -0.00930(15) 0.16373(5) 0.0250(3) Uani 1 1 d . .
H13 H 0.0853 -0.0236 0.1343 0.030 Uiso 1 1 calc R U
C14 C 0.05831(10) -0.07713(16) 0.19891(5) 0.0242(3) Uani 1 1 d . .
C15 C 0.09084(10) -0.05730(15) 0.24234(5) 0.0232(3) Uani 1 1 d . .
C16 C 0.17386(10) 0.03242(15) 0.25027(5) 0.0230(3) Uani 1 1 d . .
C17 C 0.22406(10) 0.09983(16) 0.21509(5) 0.0232(3) Uani 1 1 d . .
H17 H 0.2808 0.1597 0.2206 0.028 Uiso 1 1 calc R U
C18 C 0.12038(13) 0.5825(2) -0.10946(5) 0.0400(4) Uani 1 1 d . .
H18A H 0.0790 0.4898 -0.1057 0.060 Uiso 1 1 calc R U
H18B H 0.1190 0.6160 -0.1405 0.060 Uiso 1 1 calc R U
H18C H 0.0967 0.6683 -0.0906 0.060 Uiso 1 1 calc R U
C19 C -0.06376(12) -0.1774(2) 0.15085(5) 0.0378(4) Uani 1 1 d . .
H19A H -0.0805 -0.0712 0.1407 0.057 Uiso 1 1 calc R U
H19B H -0.1222 -0.2426 0.1517 0.057 Uiso 1 1 calc R U
H19C H -0.0169 -0.2243 0.1304 0.057 Uiso 1 1 calc R U
C20 C -0.04558(11) -0.07200(19) 0.28976(5) 0.0338(4) Uani 1 1 d . .
H20A H -0.0416 0.0428 0.2928 0.051 Uiso 1 1 calc R U
H20B H -0.0655 -0.1182 0.3181 0.051 Uiso 1 1 calc R U
H20C H -0.0931 -0.0988 0.2669 0.051 Uiso 1 1 calc R U
C21 C 0.28322(11) 0.13789(18) 0.30360(5) 0.0302(3) Uani 1 1 d . .
H21A H 0.3399 0.0952 0.2883 0.045 Uiso 1 1 calc R U
H21B H 0.2947 0.1370 0.3356 0.045 Uiso 1 1 calc R U
H21C H 0.2717 0.2463 0.2937 0.045 Uiso 1 1 calc R U

loop_
_atom_site_aniso_label
_atom_site_aniso_U_11
_atom_site_aniso_U_22
_atom_site_aniso_U_33
_atom_site_aniso_U_23
_atom_site_aniso_U_13
_atom_site_aniso_U_12
O1 0.0293(6) 0.0540(7) 0.0286(6) 0.0016(5) 0.0011(5) -0.0053(5)
O2 0.0555(8) 0.0558(7) 0.0247(6) 0.0100(5) 0.0108(5) 0.0093(6)
O3 0.0281(6) 0.0318(5) 0.0321(6) 0.0040(4) -0.0035(4) -0.0084(4)
O4 0.0243(5) 0.0333(6) 0.0315(6) 0.0114(4) 0.0025(4) 0.0005(4)
O5 0.0303(6) 0.0295(5) 0.0232(5) 0.0031(4) -0.0019(4) -0.0048(4)
C1 0.0308(9) 0.0284(7) 0.0247(8) -0.0062(6) 0.0023(6) -0.0033(6)
C2 0.0358(9) 0.0256(7) 0.0224(7) -0.0048(6) 0.0051(6) -0.0027(6)
C3 0.0372(9) 0.0407(9) 0.0289(8) -0.0024(7) 0.0089(7) 0.0023(7)
C4 0.0453(10) 0.0463(10) 0.0267(8) 0.0015(7) 0.0153(7) 0.0030(8)
C5 0.0510(11) 0.0338(8) 0.0230(8) 0.0006(7) 0.0086(7) 0.0059(7)
C6 0.0410(9) 0.0344(8) 0.0267(8) 0.0004(7) 0.0049(7) 0.0038(7)
C7 0.0365(9) 0.0258(7) 0.0245(8) -0.0027(6) 0.0046(6) -0.0011(6)
C8 0.0310(8) 0.0343(8) 0.0295(8) 0.0054(6) 0.0024(6) 0.0000(7)
C9 0.0309(8) 0.0301(8) 0.0283(8) 0.0018(6) 0.0018(6) -0.0024(6)
C10 0.0303(8) 0.0227(7) 0.0246(8) -0.0022(6) 0.0023(6) -0.0016(6)
C11 0.0259(7) 0.0246(7) 0.0278(8) -0.0029(6) 0.0020(6) -0.0023(6)
C12 0.0258(8) 0.0203(7) 0.0257(7) 0.0005(6) 0.0016(6) 0.0028(6)
C13 0.0291(8) 0.0222(7) 0.0238(7) 0.0005(6) -0.0021(6) 0.0017(6)
C14 0.0215(7) 0.0203(7) 0.0307(8) 0.0024(6) -0.0006(6) 0.0009(6)
C15 0.0223(7) 0.0211(6) 0.0263(8) 0.0050(6) 0.0027(6) 0.0029(6)
C16 0.0249(8) 0.0213(7) 0.0228(7) 0.0015(6) -0.0004(6) 0.0049(6)
C17 0.0218(7) 0.0211(7) 0.0268(8) 0.0010(6) 0.0000(6) -0.0003(6)
C18 0.0532(11) 0.0420(9) 0.0248(8) 0.0035(7) 0.0025(7) 0.0031(8)
C19 0.0300(9) 0.0509(10) 0.0325(9) -0.0082(8) 0.0008(7) -0.0122(7)
C20 0.0279(8) 0.0381(9) 0.0356(9) 0.0019(7) 0.0071(7) -0.0020(7)
C21 0.0312(8) 0.0331(8) 0.0262(8) -0.0008(6) -0.0021(6) -0.0048(7)

loop_
_atom_type_symbol
_atom_type_description
_atom_type_scat_dispersion_real
_atom_type_scat_dispersion_imag
_atom_type_scat_source
C C 0.0033 0.0016 'International Tables Vol C Tables 4.2.6.8 and 6.1.1.4'
H H 0.0000 0.0000 'International Tables Vol C Tables 4.2.6.8 and 6.1.1.4'
O O 0.0106 0.0060 'International Tables Vol C Tables 4.2.6.8 and 6.1.1.4'

loop_
_geom_angle_atom_site_label_1
_geom_angle_atom_site_label_2
_geom_angle_atom_site_label_3
_geom_angle
C5 O2 C18 118.08(12)
C14 O3 C19 116.81(11)
C15 O4 C20 114.97(11)
C16 O5 C21 117.15(11)
O1 C1 C2 120.22(13)
O1 C1 C10 121.66(13)
C2 C1 C10 118.11(13)
C7 C2 C3 119.04(14)
C7 C2 C1 121.77(13)
C3 C2 C1 119.19(14)
C4 C3 C2 120.87(16)
C3 C4 C5 120.03(15)
O2 C5 C6 124.36(15)
O2 C5 C4 115.75(14)
C6 C5 C4 119.89(15)
C5 C6 C7 120.16(15)
C2 C7 C6 119.95(14)
C2 C7 C8 119.75(13)
C6 C7 C8 120.23(14)
C7 C8 C9 113.07(13)
C10 C9 C8 112.44(12)
C11 C10 C1 116.77(13)
C11 C10 C9 125.86(13)
C1 C10 C9 117.37(12)
C10 C11 C12 130.44(14)
C13 C12 C17 119.29(13)
C13 C12 C11 123.13(13)
C17 C12 C11 117.51(13)
C14 C13 C12 120.21(13)
O3 C14 C13 123.94(13)
O3 C14 C15 115.48(12)
C13 C14 C15 120.57(13)
O4 C15 C14 121.65(12)
O4 C15 C16 118.78(12)
C14 C15 C16 119.40(12)
O5 C16 C17 124.77(13)
O5 C16 C15 115.06(12)
C17 C16 C15 120.16(13)
C16 C17 C12 120.37(13)

loop_
_geom_bond_atom_site_label_1
_geom_bond_atom_site_label_2
_geom_bond_distance
O1 C1 1.2296(18)
O2 C5 1.3658(18)
O2 C18 1.427(2)
O3 C14 1.3704(17)
O3 C19 1.4279(18)
O4 C15 1.3783(16)
O4 C20 1.4349(18)
O5 C16 1.3647(17)
O5 C21 1.4291(17)
C1 C2 1.482(2)
C1 C10 1.497(2)
C2 C7 1.392(2)
C2 C3 1.407(2)
C3 C4 1.369(2)
C4 C5 1.396(2)
C5 C6 1.388(2)
C6 C7 1.397(2)
C7 C8 1.505(2)
C8 C9 1.526(2)
C9 C10 1.515(2)
C10 C11 1.346(2)
C11 C12 1.466(2)
C12 C13 1.3979(19)
C12 C17 1.403(2)
C13 C14 1.391(2)
C14 C15 1.397(2)
C15 C16 1.399(2)
C16 C17 1.392(2)
